data_9010490
loop_
_publ_author_name
'Hughes, J. M.'
'Jolliff, B. L.'
'Rakovan, J.'

_publ_section_title
;
 The crystal chemistry of whitlockite and merrillite and the
 dehydrogenation of whitlockite to merrillite
 Locality: Tip Top Pegmatite, Custer County, South Dakota
;
_journal_name_full 'American Mineralogist'
_journal_page_first 1300
_journal_page_last 1305
_journal_paper_doi 10.2138/am.2008.2683
_journal_volume 93
_journal_year 2008
_chemical_formula_sum 'Ca9.061 Fe0.014 H0.89 Mg0.986 O28 P7'
_chemical_name_mineral Whitlockite
_space_group_IT_number 161
_symmetry_space_group_name_Hall 'R 3 -2"c'
_symmetry_space_group_name_H-M 'R 3 c :H'
_cell_angle_alpha 90
_cell_angle_beta 90
_cell_angle_gamma 120
_cell_length_a 10.3477
_cell_length_b 10.3477
_cell_length_c 37.077
_cell_formula_units_Z 6
_cell_volume 3438.135
_exptl_crystal_density_diffrn 3.053
_cod_original_cell_volume 3438.134
_cod_original_sg_symbol_H-M 'R 3 c'
_cod_original_formula_sum 'Ca9.061 (Mg.986 Fe.014) P7 O28 H.89'
_cod_database_code 9010490

loop_
_symmetry_equiv_pos_as_xyz
x,y,z
2/3+x,1/3+y,1/3+z
1/3+x,2/3+y,2/3+z
x,x-y,1/2+z
2/3+x,1/3+x-y,5/6+z
1/3+x,2/3+x-y,1/6+z
-y,-x,1/2+z
2/3-y,1/3-x,5/6+z
1/3-y,2/3-x,1/6+z
-x+y,y,1/2+z
2/3-x+y,1/3+y,5/6+z
1/3-x+y,2/3+y,1/6+z
-y,x-y,z
2/3-y,1/3+x-y,1/3+z
1/3-y,2/3+x-y,2/3+z
-x+y,-x,z
2/3-x+y,1/3-x,1/3+z
1/3-x+y,2/3-x,2/3+z

loop_
_atom_site_label
_atom_site_fract_x
_atom_site_fract_y
_atom_site_fract_z
_atom_site_occupancy
_atom_site_U_iso_or_equiv
_atom_site_type_symbol
CaIIB1 0.28086 0.14684 0.56524 1.00000 0.01064 Ca
CaIIB2 0.38857 0.18041 0.76783 1.00000 0.01180 Ca
CaIB 0.29316 0.15677 0.67249 1.00000 0.02103 Ca
CaIIA* 0.00000 0.00000 0.80400 0.06100 0.16000 Ca
Mg 0.00000 0.00000 0.00000 0.98600 0.00920 Mg
Fe 0.00000 0.00000 0.00000 0.01400 0.00920 Fe
PB1 0.31789 0.14369 0.86415 1.00000 0.00928 P
PB2 0.35105 0.15782 0.96743 1.00000 0.00905 P
OIB1 0.27590 0.09227 0.82502 1.00000 0.01760 O
OIIB1 0.24752 0.23409 0.87751 1.00000 0.01530 O
OIIB3 0.27268 0.00219 0.88649 1.00000 0.01190 O
OIIB5 0.48953 0.24215 0.86839 1.00000 0.01270 O
OIIB2 0.39930 0.04767 0.95395 1.00000 0.01410 O
OIIB4 0.41485 0.30319 0.94625 1.00000 0.01580 O
OIIB6 0.17944 0.07920 0.96426 1.00000 0.01100 O
OIB2 0.40594 0.19802 0.00678 1.00000 0.01450 O
O-HIA 0.00000 0.00000 0.79603 0.89000 0.02810 O
PA 0.00000 0.00000 0.75338 0.96100 0.01370 P
OIIA -0.02540 0.12660 0.73940 0.66000 0.01150 O
PA* 0.00000 0.00000 0.73060 0.03900 ? P
OIA* 0.00000 0.00000 0.69000 0.11000 0.03500 O
OIIA* -0.01110 0.13500 0.74630 0.34000 0.01380 O

_database_code_amcsd 0004623
